data_2223244
loop_
_publ_author_name
'H\"okelek, Tuncer'
'Y\?ilmaz, Filiz'
'Tercan, Bar\?i\,s'
'G\"urgen, Ferdi'
'Necefo\(glu, Hacali'

_publ_section_title
;
 Tetraaquabis(isonicotinamide-\k<i>N</i>^1^)nickel(II)
 bis(4-formylbenzoate) dihydrate
;
_journal_coeditor_code XU2589
_journal_issue 9
_journal_name_full 'Acta Crystallographica Section E'
_journal_page_first m1101
_journal_page_last m1102
_journal_paper_doi 10.1107/S1600536809032279
_journal_volume 65
_journal_year 2009
_chemical_formula_iupac '[Ni (C6 H6 N2 O)2 (H2 O)4] (C8 H5 O3)2, 2H2 O'
_chemical_formula_moiety 'C12 H20 N4 Ni O6 2+, 2(C8 H5 O3 -), 2(H2 O)'
_chemical_formula_sum 'C28 H34 N4 Ni O14'
_chemical_formula_weight 709.28
_chemical_name_systematic
;
Tetraaquabis(isonicotinamide-\k<i>N</i>^1^)nickel(II) bis(4-formylbenzoate)
dihydrate
;
_space_group_IT_number 2
_symmetry_cell_setting triclinic
_symmetry_space_group_name_Hall '-P 1'
_symmetry_space_group_name_H-M 'P -1'
_atom_sites_solution_hydrogens geom
_atom_sites_solution_primary direct
_atom_sites_solution_secondary difmap
_audit_creation_method SHELXL-97
_cell_angle_alpha 81.658(2)
_cell_angle_beta 85.160(3)
_cell_angle_gamma 71.8160(10)
_cell_formula_units_Z 1
_cell_length_a 6.43380(10)
_cell_length_b 6.9059(2)
_cell_length_c 18.1649(3)
_cell_measurement_reflns_used 5282
_cell_measurement_temperature 100(2)
_cell_measurement_theta_max 28.25
_cell_measurement_theta_min 4.12
_cell_volume 758.01(3)
_computing_cell_refinement 'SAINT (Bruker, 2007)'
_computing_data_collection 'APEX2 (Bruker, 2007)'
_computing_data_reduction 'SAINT (Bruker, 2007)'
_computing_molecular_graphics 'ORTEP-3 for Windows (Farrugia, 1997)'
_computing_publication_material 'WinGX (Farrugia, 1999) and PLATON (Spek, 2009)'
_computing_structure_refinement 'SHELXL97 (Sheldrick, 2008)'
_computing_structure_solution 'SHELXS97 (Sheldrick, 2008)'
_diffrn_ambient_temperature 100(2)
_diffrn_measured_fraction_theta_full 0.997
_diffrn_measured_fraction_theta_max 0.997
_diffrn_measurement_device_type 'Bruker Kappa APEXII CCD area-detector'
_diffrn_measurement_method '\f and \w'
_diffrn_radiation_monochromator graphite
_diffrn_radiation_source 'fine-focus sealed tube'
_diffrn_radiation_type MoK\a
_diffrn_radiation_wavelength 0.71073
_diffrn_reflns_av_R_equivalents 0.0666
_diffrn_reflns_av_sigmaI/netI 0.0536
_diffrn_reflns_limit_h_max 8
_diffrn_reflns_limit_h_min -8
_diffrn_reflns_limit_k_max 9
_diffrn_reflns_limit_k_min -9
_diffrn_reflns_limit_l_max 24
_diffrn_reflns_limit_l_min -24
_diffrn_reflns_number 14080
_diffrn_reflns_theta_full 28.48
_diffrn_reflns_theta_max 28.48
_diffrn_reflns_theta_min 2.27
_exptl_absorpt_coefficient_mu 0.719
_exptl_absorpt_correction_T_max 0.928
_exptl_absorpt_correction_T_min 0.876
_exptl_absorpt_correction_type multi-scan
_exptl_absorpt_process_details '(SADABS; Bruker, 2005)'
_exptl_crystal_colour blue
_exptl_crystal_density_diffrn 1.554
_exptl_crystal_density_method 'not measured'
_exptl_crystal_description block
_exptl_crystal_F_000 370
_exptl_crystal_size_max 0.35
_exptl_crystal_size_mid 0.15
_exptl_crystal_size_min 0.1
_refine_diff_density_max 0.501
_refine_diff_density_min -0.467
_refine_ls_extinction_method none
_refine_ls_goodness_of_fit_ref 1.008
_refine_ls_hydrogen_treatment mixed
_refine_ls_matrix_type full
_refine_ls_number_parameters 250
_refine_ls_number_reflns 3837
_refine_ls_number_restraints 0
_refine_ls_restrained_S_all 1.008
_refine_ls_R_factor_all 0.0423
_refine_ls_R_factor_gt 0.0332
_refine_ls_shift/su_max 0.000
_refine_ls_shift/su_mean 0.000
_refine_ls_structure_factor_coef Fsqd
_refine_ls_weighting_details 'calc w=1/[\s^2^(Fo^2^)+(0.0396P)^2^] where P=(Fo^2^+2Fc^2^)/3'
_refine_ls_weighting_scheme calc
_refine_ls_wR_factor_gt 0.0776
_refine_ls_wR_factor_ref 0.0802
_reflns_number_gt 3259
_reflns_number_total 3837
_reflns_threshold_expression I>2\s(I)
_cod_data_source_file xu2589.cif
_cod_data_source_block I
_cod_database_code 2223244
_cod_database_fobs_code 2223244

loop_
_symmetry_equiv_pos_as_xyz
'x, y, z'
'-x, -y, -z'

loop_
_atom_site_type_symbol
_atom_site_label
_atom_site_fract_x
_atom_site_fract_y
_atom_site_fract_z
_atom_site_U_iso_or_equiv
_atom_site_adp_type
_atom_site_calc_flag
_atom_site_refinement_flags
_atom_site_occupancy
_atom_site_disorder_assembly
_atom_site_disorder_group
Ni Ni1 0.0000 0.0000 0.0000 0.00952(9) Uani d S 1 . .
O O1 -0.32770(17) 0.69399(18) -0.08791(6) 0.0156(2) Uani d . 1 . .
O O2 0.02696(17) 0.55211(17) -0.11784(6) 0.0147(2) Uani d . 1 . .
O O3 -0.5543(2) 0.7444(2) -0.46465(6) 0.0248(3) Uani d . 1 . .
O O4 0.62907(18) -0.23630(19) 0.31701(6) 0.0187(3) Uani d . 1 . .
O O5 0.18852(18) 0.19178(18) -0.02699(6) 0.0121(2) Uani d . 1 . .
H H51 0.228(4) 0.229(4) 0.0063(13) 0.050(8) Uiso d . 1 . .
H H52 0.124(3) 0.303(3) -0.0585(10) 0.027(5) Uiso d . 1 . .
O O6 0.23596(19) -0.24606(18) -0.04216(6) 0.0143(2) Uani d . 1 . .
H H61 0.370(4) -0.265(4) -0.0591(12) 0.048(7) Uiso d . 1 . .
H H62 0.181(4) -0.320(4) -0.0624(12) 0.040(7) Uiso d . 1 . .
O O7 0.8514(2) -0.1254(2) 0.41718(7) 0.0214(3) Uani d . 1 . .
H H71 0.771(4) -0.021(4) 0.4322(13) 0.055(9) Uiso d . 1 . .
H H72 0.775(3) -0.155(3) 0.3879(12) 0.037(6) Uiso d . 1 . .
N N1 0.1326(2) -0.0939(2) 0.10564(7) 0.0112(3) Uani d . 1 . .
N N2 0.3028(2) -0.1740(2) 0.37981(7) 0.0153(3) Uani d . 1 . .
H H21 0.166(3) -0.153(3) 0.3816(10) 0.024(5) Uiso d . 1 . .
H H22 0.369(3) -0.199(3) 0.4221(10) 0.021(5) Uiso d . 1 . .
C C1 -0.1722(2) 0.6250(2) -0.13329(8) 0.0129(3) Uani d . 1 . .
C C2 -0.2270(2) 0.6334(2) -0.21321(8) 0.0120(3) Uani d . 1 . .
C C3 -0.4455(2) 0.6912(2) -0.23337(8) 0.0130(3) Uani d . 1 . .
H H3 -0.5580 0.7218 -0.1972 0.016 Uiso calc R 1 . .
C C4 -0.4939(3) 0.7027(3) -0.30658(8) 0.0149(3) Uani d . 1 . .
H H4 -0.6391 0.7411 -0.3198 0.018 Uiso calc R 1 . .
C C5 -0.3256(3) 0.6570(3) -0.36097(8) 0.0142(3) Uani d . 1 . .
C C6 -0.1081(3) 0.5964(3) -0.34101(8) 0.0159(3) Uani d . 1 . .
H H6 0.0043 0.5631 -0.3771 0.019 Uiso calc R 1 . .
C C7 -0.0597(3) 0.5859(3) -0.26751(8) 0.0144(3) Uani d . 1 . .
H H7 0.0855 0.5468 -0.2543 0.017 Uiso calc R 1 . .
C C8 0.0066(2) -0.0685(2) 0.16870(8) 0.0119(3) Uani d . 1 . .
H H8 -0.1447 -0.0268 0.1651 0.014 Uiso calc R 1 . .
C C9 0.0914(2) -0.1014(2) 0.23847(8) 0.0126(3) Uani d . 1 . .
H H9 -0.0017 -0.0812 0.2806 0.015 Uiso calc R 1 . .
C C10 0.3172(2) -0.1649(2) 0.24511(8) 0.0109(3) Uani d . 1 . .
C C11 0.4476(2) -0.1990(3) 0.18050(8) 0.0133(3) Uani d . 1 . .
H H11 0.5993 -0.2465 0.1828 0.016 Uiso calc R 1 . .
C C12 0.3506(2) -0.1620(3) 0.11290(8) 0.0139(3) Uani d . 1 . .
H H12 0.4406 -0.1854 0.0702 0.017 Uiso calc R 1 . .
C C13 0.4277(3) -0.1948(2) 0.31741(8) 0.0130(3) Uani d . 1 . .
C C14 -0.3734(3) 0.6682(3) -0.43942(9) 0.0197(4) Uani d . 1 . .
H H14 -0.245(3) 0.614(3) -0.4731(10) 0.021(5) Uiso d . 1 . .

loop_
_atom_site_aniso_label
_atom_site_aniso_U_11
_atom_site_aniso_U_22
_atom_site_aniso_U_33
_atom_site_aniso_U_12
_atom_site_aniso_U_13
_atom_site_aniso_U_23
Ni1 0.00852(14) 0.01296(17) 0.00766(14) -0.00363(11) -0.00026(10) -0.00235(11)
O1 0.0131(5) 0.0221(7) 0.0133(5) -0.0060(5) 0.0003(4) -0.0068(5)
O2 0.0121(5) 0.0168(6) 0.0160(5) -0.0042(5) -0.0035(4) -0.0032(5)
O3 0.0253(7) 0.0314(8) 0.0150(6) -0.0030(6) -0.0067(5) -0.0039(5)
O4 0.0123(6) 0.0267(7) 0.0168(5) -0.0033(5) -0.0039(4) -0.0063(5)
O5 0.0122(5) 0.0151(6) 0.0101(5) -0.0055(5) -0.0011(4) -0.0017(5)
O6 0.0111(6) 0.0176(6) 0.0159(5) -0.0048(5) 0.0010(4) -0.0072(5)
O7 0.0168(6) 0.0307(8) 0.0180(6) -0.0065(6) -0.0018(5) -0.0082(6)
N1 0.0110(6) 0.0121(7) 0.0110(6) -0.0038(5) 0.0009(5) -0.0034(5)
N2 0.0139(7) 0.0222(8) 0.0098(6) -0.0043(6) -0.0040(5) -0.0028(6)
C1 0.0153(8) 0.0106(8) 0.0149(7) -0.0060(7) -0.0018(6) -0.0024(6)
C2 0.0139(7) 0.0094(8) 0.0138(7) -0.0047(6) -0.0022(6) -0.0022(6)
C3 0.0123(7) 0.0128(8) 0.0133(7) -0.0025(6) 0.0002(6) -0.0028(6)
C4 0.0134(7) 0.0157(9) 0.0151(7) -0.0028(7) -0.0028(6) -0.0023(7)
C5 0.0180(8) 0.0136(8) 0.0118(7) -0.0056(7) -0.0020(6) -0.0017(6)
C6 0.0167(8) 0.0157(9) 0.0143(7) -0.0035(7) 0.0026(6) -0.0035(7)
C7 0.0127(7) 0.0126(8) 0.0174(7) -0.0029(6) -0.0017(6) -0.0019(7)
C8 0.0097(7) 0.0135(8) 0.0126(7) -0.0034(6) -0.0007(5) -0.0019(6)
C9 0.0127(7) 0.0142(8) 0.0105(7) -0.0038(6) 0.0009(6) -0.0022(6)
C10 0.0129(7) 0.0085(8) 0.0117(7) -0.0033(6) -0.0019(6) -0.0021(6)
C11 0.0103(7) 0.0149(8) 0.0146(7) -0.0037(6) -0.0008(6) -0.0021(6)
C12 0.0113(7) 0.0172(9) 0.0125(7) -0.0033(7) 0.0018(6) -0.0033(6)
C13 0.0148(8) 0.0105(8) 0.0137(7) -0.0026(6) -0.0030(6) -0.0027(6)
C14 0.0242(9) 0.0203(10) 0.0133(7) -0.0047(8) 0.0008(7) -0.0033(7)

loop_
_atom_type_symbol
_atom_type_description
_atom_type_scat_dispersion_real
_atom_type_scat_dispersion_imag
_atom_type_scat_source
C C 0.0030 0.0020 'International Tables Vol C Tables 4.2.6.8 and 6.1.1.4'
H H 0.0000 0.0000 'International Tables Vol C Tables 4.2.6.8 and 6.1.1.4'
N N 0.0060 0.0030 'International Tables Vol C Tables 4.2.6.8 and 6.1.1.4'
Ni Ni 0.3390 1.1120 'International Tables Vol C Tables 4.2.6.8 and 6.1.1.4'
O O 0.0110 0.0060 'International Tables Vol C Tables 4.2.6.8 and 6.1.1.4'

loop_
_geom_angle_atom_site_label_1
_geom_angle_atom_site_label_2
_geom_angle_atom_site_label_3
_geom_angle_site_symmetry_1
_geom_angle_site_symmetry_3
_geom_angle
_geom_angle_publ_flag
O5 Ni1 O5 2 . 180.00(6) ?
O5 Ni1 O6 . . 92.91(5) ?
O5 Ni1 O6 2 . 87.09(5) ?
O5 Ni1 O6 . 2 87.09(5) ?
O5 Ni1 O6 2 2 92.91(5) ?
O5 Ni1 N1 . . 91.09(5) ?
O5 Ni1 N1 2 . 88.91(5) ?
O5 Ni1 N1 . 2 88.91(5) ?
O5 Ni1 N1 2 2 91.09(5) ?
O6 Ni1 O6 . 2 180.00(8) ?
O6 Ni1 N1 . . 90.55(5) ?
O6 Ni1 N1 2 . 89.45(5) ?
O6 Ni1 N1 . 2 89.45(5) ?
O6 Ni1 N1 2 2 90.55(5) ?
N1 Ni1 N1 . 2 180.00(3) ?
Ni1 O5 H51 . . 116.0(17) ?
Ni1 O5 H52 . . 112.8(12) ?
H52 O5 H51 . . 108(2) ?
Ni1 O6 H61 . . 133.3(16) ?
Ni1 O6 H62 . . 112.7(15) ?
H61 O6 H62 . . 109(2) ?
H71 O7 H72 . . 104(2) ?
C8 N1 Ni1 . . 121.97(10) ?
C12 N1 Ni1 . . 120.69(9) ?
C12 N1 C8 . . 116.97(13) ?
C13 N2 H21 . . 124.0(12) ?
C13 N2 H22 . . 117.6(12) ?
H21 N2 H22 . . 118.0(17) ?
O1 C1 O2 . . 125.32(14) ?
O1 C1 C2 . . 117.63(14) ?
O2 C1 C2 . . 117.04(13) ?
C3 C2 C1 . . 120.57(13) ?
C7 C2 C1 . . 119.88(14) ?
C7 C2 C3 . . 119.54(14) ?
C2 C3 H3 . . 119.9 ?
C4 C3 C2 . . 120.18(14) ?
C4 C3 H3 . . 119.9 ?
C3 C4 C5 . . 120.09(14) ?
C3 C4 H4 . . 120.0 ?
C5 C4 H4 . . 120.0 ?
C4 C5 C6 . . 119.94(14) ?
C4 C5 C14 . . 121.06(14) ?
C6 C5 C14 . . 119.00(14) ?
C5 C6 H6 . . 120.1 ?
C7 C6 C5 . . 119.89(14) ?
C7 C6 H6 . . 120.1 ?
C2 C7 H7 . . 119.8 ?
C6 C7 C2 . . 120.35(14) ?
C6 C7 H7 . . 119.8 ?
N1 C8 C9 . . 123.15(14) ?
N1 C8 H8 . . 118.4 ?
C9 C8 H8 . . 118.4 ?
C8 C9 C10 . . 119.38(13) ?
C8 C9 H9 . . 120.3 ?
C10 C9 H9 . . 120.3 ?
C9 C10 C13 . . 124.09(13) ?
C11 C10 C9 . . 117.58(13) ?
C11 C10 C13 . . 118.32(13) ?
C10 C11 H11 . . 120.2 ?
C12 C11 C10 . . 119.56(14) ?
C12 C11 H11 . . 120.2 ?
N1 C12 C11 . . 123.27(13) ?
N1 C12 H12 . . 118.4 ?
C11 C12 H12 . . 118.4 ?
O4 C13 N2 . . 122.48(14) ?
O4 C13 C10 . . 119.41(13) ?
N2 C13 C10 . . 118.11(13) ?
O3 C14 C5 . . 124.44(15) ?
O3 C14 H14 . . 119.8(10) ?
C5 C14 H14 . . 115.7(10) ?

loop_
_geom_bond_atom_site_label_1
_geom_bond_atom_site_label_2
_geom_bond_site_symmetry_2
_geom_bond_distance
_geom_bond_publ_flag
Ni1 O5 . 2.0444(11) yes
Ni1 O5 2 2.0444(11) ?
Ni1 O6 . 2.0857(11) yes
Ni1 O6 2 2.0857(11) ?
Ni1 N1 . 2.0978(12) yes
Ni1 N1 2 2.0978(12) ?
O1 C1 . 1.2587(18) ?
O2 C1 . 1.2616(18) ?
O3 C14 . 1.216(2) ?
O4 C13 . 1.2359(18) ?
O5 H51 . 0.78(2) ?
O5 H52 . 0.90(2) ?
O6 H61 . 0.86(2) ?
O6 H62 . 0.84(2) ?
O7 H71 . 0.82(3) ?
O7 H72 . 0.84(2) ?
N1 C8 . 1.3465(18) ?
N1 C12 . 1.3444(19) ?
N2 C13 . 1.3316(19) ?
N2 H21 . 0.84(2) ?
N2 H22 . 0.879(19) ?
C2 C1 . 1.511(2) ?
C2 C7 . 1.391(2) ?
C3 C2 . 1.401(2) ?
C3 C4 . 1.377(2) ?
C3 H3 . 0.9300 ?
C4 H4 . 0.9300 ?
C5 C4 . 1.395(2) ?
C5 C6 . 1.393(2) ?
C5 C14 . 1.469(2) ?
C6 C7 . 1.383(2) ?
C6 H6 . 0.9300 ?
C7 H7 . 0.9300 ?
C8 H8 . 0.9300 ?
C9 C8 . 1.382(2) ?
C9 C10 . 1.391(2) ?
C9 H9 . 0.9300 ?
C10 C11 . 1.388(2) ?
C10 C13 . 1.503(2) ?
C11 C12 . 1.379(2) ?
C11 H11 . 0.9300 ?
C12 H12 . 0.9300 ?
C14 H14 . 0.991(18) ?

loop_
_geom_hbond_atom_site_label_D
_geom_hbond_atom_site_label_H
_geom_hbond_atom_site_label_A
_geom_hbond_site_symmetry_A
_geom_hbond_distance_DH
_geom_hbond_distance_HA
_geom_hbond_distance_DA
_geom_hbond_angle_DHA
_geom_hbond_publ_flag
N2 H21 O7 1_455 0.84(2) 2.03(2) 2.8518(19) 163.7(17) yes
N2 H22 O3 1_646 0.879(19) 2.109(18) 2.9662(17) 165.1(18) yes
O5 H51 O1 2_565 0.78(3) 1.87(2) 2.6485(16) 177(3) yes
O5 H52 O2 . 0.897(19) 1.847(19) 2.7349(16) 169.6(18) yes
O6 H61 O1 1_645 0.87(3) 1.91(3) 2.7792(17) 175(2) yes
O6 H62 O2 1_545 0.84(3) 1.94(3) 2.7710(17) 171(3) yes
O7 H71 O3 2_565 0.81(3) 2.11(3) 2.9260(19) 176(2) yes
O7 H72 O4 . 0.84(2) 1.90(2) 2.7333(18) 174(2) yes
C9 H9 O7 1_455 0.93 2.59 3.480(2) 160.00 yes
C12 H12 O5 2_655 0.93 2.44 3.193(2) 138.00 yes

loop_
_geom_torsion_atom_site_label_1
_geom_torsion_atom_site_label_2
_geom_torsion_atom_site_label_3
_geom_torsion_atom_site_label_4
_geom_torsion_site_symmetry_1
_geom_torsion_site_symmetry_2
_geom_torsion_site_symmetry_3
_geom_torsion_site_symmetry_4
_geom_torsion
_geom_torsion_publ_flag
O5 Ni1 N1 C8 . . . . 120.80(12) ?
O5 Ni1 N1 C8 2 . . . -59.20(12) ?
O5 Ni1 N1 C12 . . . . -51.98(12) ?
O5 Ni1 N1 C12 2 . . . 128.02(12) ?
O6 Ni1 N1 C8 . . . . -146.28(12) ?
O6 Ni1 N1 C8 2 . . . 33.72(12) ?
O6 Ni1 N1 C12 . . . . 40.95(12) ?
O6 Ni1 N1 C12 2 . . . -139.05(12) ?
Ni1 N1 C8 C9 . . . . -170.46(12) ?
C12 N1 C8 C9 . . . . 2.6(2) ?
Ni1 N1 C12 C11 . . . . 170.82(12) ?
C8 N1 C12 C11 . . . . -2.3(2) ?
C3 C2 C1 O1 . . . . -8.1(2) ?
C3 C2 C1 O2 . . . . 173.07(14) ?
C7 C2 C1 O1 . . . . 171.16(14) ?
C7 C2 C1 O2 . . . . -7.7(2) ?
C1 C2 C7 C6 . . . . -178.93(14) ?
C3 C2 C7 C6 . . . . 0.3(2) ?
C4 C3 C2 C1 . . . . 178.61(14) ?
C4 C3 C2 C7 . . . . -0.6(2) ?
C2 C3 C4 C5 . . . . 0.0(2) ?
C6 C5 C4 C3 . . . . 1.0(2) ?
C14 C5 C4 C3 . . . . 179.97(15) ?
C4 C5 C6 C7 . . . . -1.3(2) ?
C14 C5 C6 C7 . . . . 179.69(15) ?
C4 C5 C14 O3 . . . . 11.3(3) ?
C6 C5 C14 O3 . . . . -169.77(17) ?
C5 C6 C7 C2 . . . . 0.7(2) ?
C10 C9 C8 N1 . . . . -0.4(2) ?
C8 C9 C10 C11 . . . . -2.1(2) ?
C8 C9 C10 C13 . . . . 176.67(14) ?
C9 C10 C11 C12 . . . . 2.4(2) ?
C13 C10 C11 C12 . . . . -176.49(14) ?
C9 C10 C13 O4 . . . . -174.45(15) ?
C9 C10 C13 N2 . . . . 5.2(2) ?
C11 C10 C13 O4 . . . . 4.3(2) ?
C11 C10 C13 N2 . . . . -176.04(15) ?
C10 C11 C12 N1 . . . . -0.2(2) ?
